data_7710446
loop_
_publ_author_name
'Varna, Despoina'
'Geromichalou, Elena'
'Hatzidimitriou, Antonios G.'
'Papi, Rigini'
'Psomas, George'
'Dalezis, Panagiotis'
'Aslanidis, Paraskevas'
'Choli-Papadopoulou, Theodora'
'Trafalis, Dimitrios T.'
'Angaridis, Panagiotis A.'

_publ_section_title
;
 Silver(I) complexes bearing heterocyclic thioamide ligands with
 NH<sub>2</sub> and CF<sub>3</sub> substituents: effect of ligand group
 substitution on antibacterial and anticancer properties.
;
_journal_issue 24
_journal_name_full 'Dalton transactions (Cambridge, England : 2003)'
_journal_page_first 9412
_journal_page_last 9431
_journal_paper_doi 10.1039/d2dt00793b
_journal_volume 51
_journal_year 2022
_chemical_formula_moiety 'C169 H150 Ag4 Cl14 N12 O4 P8 S8'
_chemical_formula_sum 'C169 H150 Ag4 Cl14 N12 O4 P8 S8'
_chemical_formula_weight 3845.25
_space_group_IT_number 14
_space_group_name_Hall '-P 2ybc'
_space_group_name_H-M_alt 'P 1 21/c 1'
_symmetry_cell_setting monoclinic
_symmetry_space_group_name_H-M 'P 1 21/c 1'
_atom_sites_solution_hydrogens difmap
_atom_sites_solution_primary other
_audit_update_record
;
2022-02-17 deposited with the CCDC.	2022-06-08 downloaded from the CCDC.
;
_cell_angle_alpha 90
_cell_angle_beta 96.416(5)
_cell_angle_gamma 90
_cell_formula_units_Z 1
_cell_length_a 11.9134(19)
_cell_length_b 17.617(3)
_cell_length_c 23.058(4)
_cell_measurement_reflns_used 219
_cell_measurement_temperature 295
_cell_measurement_theta_max 20
_cell_measurement_theta_min 10
_cell_volume 4809.1(14)
_computing_cell_refinement 'Apex2 (Bruker AXS, 2006)'
_computing_data_collection 'Apex2 (Bruker AXS, 2006)'
_computing_data_reduction 'Apex2 (Bruker AXS, 2006)'
_computing_molecular_graphics 'CAMERON (Watkin et al., 1996)'
_computing_publication_material 'CRYSTALS (Betteridge et al., 2003)'
_computing_structure_refinement 'CRYSTALS (Betteridge et al., 2003)'
_computing_structure_solution 'Superflip (Palatinus & Chapuis, 2007)'
_diffrn_ambient_temperature 295
_diffrn_measured_fraction_theta_full 0.997
_diffrn_measured_fraction_theta_max 0.997
_diffrn_measurement_device Area
_diffrn_measurement_device_type 'Bruker Kappa Apex2'
_diffrn_measurement_method '\f & \w scans'
_diffrn_radiation_monochromator graphite
_diffrn_radiation_type 'Mo K\a'
_diffrn_radiation_wavelength 0.71073
_diffrn_reflns_av_R_equivalents 0.026
_diffrn_reflns_limit_h_max 14
_diffrn_reflns_limit_h_min -13
_diffrn_reflns_limit_k_max 21
_diffrn_reflns_limit_k_min -21
_diffrn_reflns_limit_l_max 28
_diffrn_reflns_limit_l_min -28
_diffrn_reflns_number 52787
_diffrn_reflns_theta_full 25.722
_diffrn_reflns_theta_max 25.722
_diffrn_reflns_theta_min 1.458
_diffrn_standards_number 0
_exptl_absorpt_coefficient_mu 0.800
_exptl_absorpt_correction_T_max 0.88
_exptl_absorpt_correction_T_min 0.87
_exptl_absorpt_correction_type numerical
_exptl_absorpt_process_details
; 
 Analytical Absorption (De Meulenaer & Tompa, 1965) 
;
_exptl_crystal_colour colorless
_exptl_crystal_density_diffrn 1.328
_exptl_crystal_density_method 'not measured'
_exptl_crystal_description prism
_exptl_crystal_F_000 1954
_exptl_crystal_size_max 0.230
_exptl_crystal_size_mid 0.170
_exptl_crystal_size_min 0.160
_refine_diff_density_max 1.54
_refine_diff_density_min -2.13
_refine_ls_extinction_method None
_refine_ls_goodness_of_fit_ref 1.0000
_refine_ls_hydrogen_treatment constr
_refine_ls_matrix_type full
_refine_ls_number_parameters 493
_refine_ls_number_reflns 5798
_refine_ls_number_restraints 7
_refine_ls_R_factor_all 0.0769
_refine_ls_R_factor_gt 0.0498
_refine_ls_shift/su_max 0.0008430
_refine_ls_shift/su_mean 0.0000266
_refine_ls_structure_factor_coef Fsqd
_refine_ls_weighting_details
;
 Method, part 1, Chebychev polynomial, (Watkin, 1994, Prince, 1982) 
 [weight] = 1.0/[A~0~*T~0~(x)+A~1~*T~1~(x) ... +A~n-1~]*T~n-1~(x)] 
 where A~i~ are the Chebychev coefficients listed below and x= Fcalc/Fmax 
 Method = Robust Weighting (Prince, 1982) 
 W = [weight] * [1-(deltaF/6*sigmaF)^2^]^2^ 
 A~i~ are: 
 5.15 6.88 2.37 
;
_refine_ls_weighting_scheme calc
_refine_ls_wR_factor_all 0.1283
_refine_ls_wR_factor_gt 0.1234
_refine_ls_wR_factor_ref 0.1234
_reflns_limit_h_max 14
_reflns_limit_h_min -14
_reflns_limit_k_max 21
_reflns_limit_k_min 0
_reflns_limit_l_max 28
_reflns_limit_l_min 0
_reflns_number_gt 5798
_reflns_number_total 9153
_reflns_threshold_expression I>2.0\s(I)
_oxford_diffrn_Wilson_B_factor 3.34
_oxford_diffrn_Wilson_scale 549.94
_oxford_refine_ls_r_factor_ref 0.0498
_oxford_refine_ls_scale 0.07887(2)
_oxford_reflns_number_all 9119
_oxford_reflns_threshold_expression_ref I>2.0\s(I)
_cod_data_source_file d2dt00793b2.cif
_cod_data_source_block I
_cod_depositor_comments
;
The following automatic conversions were performed:

data item '_atom_sites_solution_primary' value 'Other' was changed to
'other' in accordance with the
/home/data/users/saulius/crontab/automatic-downloads/rss-feeds/RSC/lib/dictionaries/cif_core.dic
dictionary named 'cif_core.dic' version 2.4.2 last updated on
2011-04-26.

Automatic conversion script
Id: cif_fix_values 7556 2019-12-06 15:28:31Z antanas 

 Adding full bibliography for 7710446--7710449.cif.
;
_cod_original_cell_volume 4809.3(13)
_cod_original_sg_symbol_H-M 'P 21/c '
_cod_database_code 7710446

loop_
_symmetry_equiv_pos_as_xyz
x,y,z
-x,-y,-z
x,-y+1/2,z+1/2
-x,y+1/2,-z+1/2

loop_
_atom_site_label
_atom_site_type_symbol
_atom_site_fract_x
_atom_site_fract_y
_atom_site_fract_z
_atom_site_U_iso_or_equiv
_atom_site_occupancy
_atom_site_adp_type
_atom_site_refinement_flags_posn
_atom_site_refinement_flags_adp
_atom_site_refinement_flags_occupancy
_atom_site_disorder_assembly
_atom_site_disorder_group
_atom_site_attached_hydrogens
Ag1 Ag 0.17984(3) 0.44865(2) 0.181200(18) 0.0441 1.0000 Uani . . . . . .
P1 P 0.15297(11) 0.30884(7) 0.19746(6) 0.0420 1.0000 Uani . . . . . .
P2 P 0.29739(10) 0.47156(7) 0.10158(6) 0.0376 1.0000 Uani . . . . . .
S1 S -0.03056(11) 0.49773(9) 0.17942(6) 0.0537 1.0000 Uani . . . . . .
S2 S -0.16140(13) 0.46256(11) 0.28144(7) 0.0641 1.0000 Uani . . . . . .
Cl1 Cl 0.27593(11) 0.52600(9) 0.26987(6) 0.0547 1.0000 Uani . . . . . .
Cl2 Cl 0.2748(5) 0.5512(3) 0.4514(2) 0.1095(14) 0.5000 Uiso D . . . 1 .
Cl3 Cl 0.3155(4) 0.4258(3) 0.4949(2) 0.1077(15) 0.5000 Uiso D . . . 1 .
Cl4 Cl 0.0945(4) 0.4780(3) 0.4861(2) 0.0963(12) 0.5000 Uiso D . . . 1 .
Cl5 Cl 0.6534(4) 0.3931(3) 0.3783(2) 0.1000(13) 0.5000 Uiso D . . . . .
Cl6 Cl 0.4329(4) 0.3655(3) 0.3359(2) 0.0970(12) 0.5000 Uiso D U . . . .
N1 N 0.0315(4) 0.5163(3) 0.2937(2) 0.0607 1.0000 Uani . . . . . .
N2 N 0.0074(4) 0.5089(3) 0.3503(2) 0.0637 1.0000 Uani . . . . . .
N3 N -0.1386(5) 0.4665(4) 0.3995(2) 0.0742 1.0000 Uani . . . . . .
C1 C -0.0427(5) 0.4948(4) 0.2513(3) 0.0548 1.0000 Uani . . . . . .
C2 C -0.0914(5) 0.4822(4) 0.3515(3) 0.0663 1.0000 Uani . . . . . .
C3 C 0.0769(5) 0.2668(3) 0.1340(3) 0.0507 1.0000 Uani . . . . . .
C4 C 0.1014(6) 0.1969(4) 0.1106(3) 0.0650 1.0000 Uani . . . . . .
C5 C 0.0377(6) 0.1715(4) 0.0598(3) 0.0732 1.0000 Uani . . . . . .
C6 C -0.0525(6) 0.2114(4) 0.0325(3) 0.0695 1.0000 Uani . . . . . .
C7 C -0.0786(6) 0.2803(4) 0.0576(3) 0.0701 1.0000 Uani . . . . . .
C8 C -0.0123(5) 0.3094(4) 0.1049(3) 0.0605 1.0000 Uani . . . . . .
C9 C 0.0722(4) 0.2833(3) 0.2575(2) 0.0445 1.0000 Uani . . . . . .
C10 C -0.0069(4) 0.2229(3) 0.2530(3) 0.0501 1.0000 Uani . . . . . .
C11 C -0.0642(4) 0.2084(3) 0.3016(3) 0.0503 1.0000 Uani . . . . . .
C12 C -0.0459(5) 0.2493(3) 0.3503(3) 0.0548 1.0000 Uani . . . . . .
C13 C 0.0317(5) 0.3072(3) 0.3539(3) 0.0523 1.0000 Uani . . . . . .
C14 C 0.0895(5) 0.3254(3) 0.3081(2) 0.0480 1.0000 Uani . . . . . .
C15 C 0.2778(4) 0.2501(3) 0.2136(2) 0.0427 1.0000 Uani . . . . . .
C16 C 0.2855(5) 0.1904(3) 0.2544(2) 0.0474 1.0000 Uani . . . . . .
C17 C 0.3848(5) 0.1535(3) 0.2685(2) 0.0503 1.0000 Uani . . . . . .
C18 C 0.4820(4) 0.1728(3) 0.2448(2) 0.0463 1.0000 Uani . . . . . .
C19 C 0.4787(4) 0.2305(3) 0.2026(2) 0.0433 1.0000 Uani . . . . . .
C20 C 0.3775(4) 0.2661(3) 0.1878(2) 0.0403 1.0000 Uani . . . . . .
C21 C 0.5799(4) 0.2543(3) 0.1731(3) 0.0468 1.0000 Uani . . . . . .
C22 C 0.5795(5) 0.2057(3) 0.1171(3) 0.0593 1.0000 Uani . . . . . .
C23 C 0.6934(5) 0.2404(4) 0.2120(3) 0.0612 1.0000 Uani . . . . . .
C24 C 0.4606(4) 0.3670(3) 0.1412(2) 0.0385 1.0000 Uani . . . . . .
C25 C 0.5690(4) 0.3355(3) 0.1552(2) 0.0416 1.0000 Uani . . . . . .
C26 C 0.6435(4) 0.4567(3) 0.1314(2) 0.0438 1.0000 Uani . . . . . .
C27 C 0.5346(4) 0.4853(3) 0.1162(2) 0.0387 1.0000 Uani . . . . . .
C28 C 0.4428(4) 0.4404(3) 0.1199(2) 0.0382 1.0000 Uani . . . . . .
C29 C 0.2552(4) 0.4237(3) 0.0329(2) 0.0423 1.0000 Uani . . . . . .
C30 C 0.3312(5) 0.3877(3) 0.0006(3) 0.0510 1.0000 Uani . . . . . .
C31 C 0.2962(6) 0.3548(3) -0.0535(3) 0.0575 1.0000 Uani . . . . . .
C32 C 0.1840(5) 0.3577(4) -0.0752(3) 0.0602 1.0000 Uani . . . . . .
C33 C 0.1084(5) 0.3947(4) -0.0434(3) 0.0646 1.0000 Uani . . . . . .
C34 C 0.1431(5) 0.4265(3) 0.0108(3) 0.0540 1.0000 Uani . . . . . .
C35 C 0.3166(4) 0.5698(3) 0.0796(2) 0.0387 1.0000 Uani . . . . . .
C36 C 0.3461(5) 0.5908(3) 0.0238(2) 0.0460 1.0000 Uani . . . . . .
C37 C 0.3644(5) 0.6648(3) 0.0113(2) 0.0488 1.0000 Uani . . . . . .
C38 C 0.3551(4) 0.7195(3) 0.0522(2) 0.0467 1.0000 Uani . . . . . .
C39 C 0.3281(5) 0.7034(3) 0.1078(2) 0.0494 1.0000 Uani . . . . . .
C40 C 0.3106(4) 0.6258(3) 0.1205(2) 0.0444 1.0000 Uani . . . . . .
C41 C 0.2084(5) 0.4644(3) 0.4500(3) 0.0719 0.7500 Uani D . . . 1 .
C42 C 0.5264(6) 0.4339(4) 0.3601(7) 0.086(2) 0.5000 Uiso D U . . . .
C43 C 0.6602(4) 0.3848(3) 0.1499(2) 0.0432 1.0000 Uani . . . . . .
O1 O 0.3676(3) 0.32392(19) 0.14647(15) 0.0397 1.0000 Uani . . . . . .
H11 H 0.0948 0.5356 0.2865 0.0720 1.0000 Uiso R . . . . .
H31 H -0.2060 0.4485 0.3979 0.0937 1.0000 Uiso R . . . . .
H32 H -0.1004 0.4751 0.4327 0.0937 1.0000 Uiso R . . . . .
H41 H 0.1595 0.1670 0.1297 0.0801 1.0000 Uiso R . . . . .
H51 H 0.0569 0.1258 0.0432 0.0929 1.0000 Uiso R . . . . .
H61 H -0.0940 0.1933 -0.0015 0.0850 1.0000 Uiso R . . . . .
H71 H -0.1411 0.3073 0.0412 0.0891 1.0000 Uiso R . . . . .
H81 H -0.0289 0.3573 0.1187 0.0739 1.0000 Uiso R . . . . .
H101 H -0.0202 0.1939 0.2190 0.0590 1.0000 Uiso R . . . . .
H111 H -0.1173 0.1695 0.2997 0.0619 1.0000 Uiso R . . . . .
H121 H -0.0854 0.2379 0.3819 0.0681 1.0000 Uiso R . . . . .
H131 H 0.0458 0.3351 0.3887 0.0649 1.0000 Uiso R . . . . .
H141 H 0.1401 0.3658 0.3113 0.0592 1.0000 Uiso R . . . . .
H161 H 0.2218 0.1760 0.2718 0.0572 1.0000 Uiso R . . . . .
H171 H 0.3869 0.1134 0.2944 0.0620 1.0000 Uiso R . . . . .
H181 H 0.5502 0.1485 0.2570 0.0570 1.0000 Uiso R . . . . .
H221 H 0.5848 0.1536 0.1278 0.0748 1.0000 Uiso R . . . . .
H222 H 0.5116 0.2141 0.0922 0.0748 1.0000 Uiso R . . . . .
H223 H 0.6423 0.2192 0.0973 0.0748 1.0000 Uiso R . . . . .
H231 H 0.7004 0.1878 0.2207 0.0768 1.0000 Uiso R . . . . .
H232 H 0.7549 0.2561 0.1920 0.0768 1.0000 Uiso R . . . . .
H233 H 0.6938 0.2684 0.2472 0.0768 1.0000 Uiso R . . . . .
H261 H 0.7053 0.4882 0.1282 0.0517 1.0000 Uiso R . . . . .
H271 H 0.5244 0.5350 0.1032 0.0460 1.0000 Uiso R . . . . .
H301 H 0.4074 0.3851 0.0155 0.0611 1.0000 Uiso R . . . . .
H311 H 0.3477 0.3310 -0.0748 0.0699 1.0000 Uiso R . . . . .
H321 H 0.1582 0.3354 -0.1113 0.0739 1.0000 Uiso R . . . . .
H331 H 0.0329 0.3984 -0.0587 0.0809 1.0000 Uiso R . . . . .
H341 H 0.0906 0.4488 0.0322 0.0671 1.0000 Uiso R . . . . .
H361 H 0.3504 0.5538 -0.0044 0.0551 1.0000 Uiso R . . . . .
H371 H 0.3838 0.6781 -0.0255 0.0591 1.0000 Uiso R . . . . .
H381 H 0.3687 0.7698 0.0428 0.0572 1.0000 Uiso R . . . . .
H391 H 0.3233 0.7410 0.1356 0.0602 1.0000 Uiso R . . . . .
H401 H 0.2944 0.6125 0.1574 0.0540 1.0000 Uiso R . . . . .
H411 H 0.1724 0.4118 0.4426 0.0620 0.7500 Uiso R . . . 1 .
H412 H 0.1727 0.4946 0.4235 0.0616 0.7500 Uiso R . . . 1 .
H421 H 0.5019 0.4603 0.3924 0.1308 0.5000 Uiso R . . . . .
H422 H 0.5329 0.4686 0.3291 0.1308 0.5000 Uiso R . . . . .
H431 H 0.7333 0.3673 0.1592 0.0509 1.0000 Uiso R . . . . .

loop_
_atom_site_aniso_label
_atom_site_aniso_U_11
_atom_site_aniso_U_22
_atom_site_aniso_U_33
_atom_site_aniso_U_23
_atom_site_aniso_U_13
_atom_site_aniso_U_12
Ag1 0.0411(2) 0.0424(2) 0.0510(2) 0.00102(18) 0.01479(15) -0.00097(17)
P1 0.0384(6) 0.0388(7) 0.0497(7) 0.0046(6) 0.0086(5) -0.0005(5)
P2 0.0368(6) 0.0362(6) 0.0406(6) 0.0022(5) 0.0076(5) 0.0013(5)
S1 0.0433(7) 0.0656(9) 0.0529(8) 0.0008(7) 0.0088(6) 0.0079(6)
S2 0.0465(8) 0.0866(12) 0.0609(9) -0.0054(8) 0.0136(7) -0.0034(7)
Cl1 0.0463(7) 0.0576(8) 0.0605(8) -0.0066(6) 0.0064(6) -0.0088(6)
N1 0.053(3) 0.069(3) 0.062(3) -0.005(3) 0.017(2) -0.004(2)
N2 0.057(3) 0.080(4) 0.055(3) -0.013(3) 0.014(2) -0.004(3)
N3 0.067(3) 0.102(5) 0.056(3) -0.009(3) 0.018(3) -0.014(3)
C1 0.042(3) 0.069(4) 0.055(3) -0.008(3) 0.011(2) 0.003(3)
C2 0.055(4) 0.089(5) 0.057(4) -0.002(3) 0.017(3) -0.002(3)
C3 0.051(3) 0.048(3) 0.053(3) -0.001(2) 0.004(3) 0.000(2)
C4 0.069(4) 0.059(4) 0.064(4) -0.005(3) -0.007(3) 0.005(3)
C5 0.083(5) 0.063(4) 0.071(4) -0.011(3) -0.002(4) -0.001(4)
C6 0.071(4) 0.075(5) 0.060(4) -0.006(3) -0.003(3) -0.003(4)
C7 0.063(4) 0.069(4) 0.075(4) -0.002(3) -0.011(3) 0.000(3)
C8 0.060(4) 0.054(3) 0.064(4) 0.000(3) -0.009(3) 0.001(3)
C9 0.039(3) 0.043(3) 0.052(3) 0.008(2) 0.007(2) 0.003(2)
C10 0.046(3) 0.047(3) 0.058(3) 0.005(3) 0.009(2) -0.003(2)
C11 0.042(3) 0.046(3) 0.064(4) 0.012(3) 0.009(2) -0.001(2)
C12 0.051(3) 0.060(4) 0.054(3) 0.013(3) 0.011(3) 0.003(3)
C13 0.051(3) 0.054(3) 0.053(3) 0.005(3) 0.008(3) 0.000(3)
C14 0.047(3) 0.047(3) 0.050(3) 0.004(2) 0.006(2) 0.000(2)
C15 0.041(3) 0.036(3) 0.051(3) 0.006(2) 0.007(2) 0.001(2)
C16 0.044(3) 0.044(3) 0.055(3) 0.011(2) 0.009(2) 0.004(2)
C17 0.048(3) 0.049(3) 0.055(3) 0.016(3) 0.011(2) 0.007(2)
C18 0.042(3) 0.047(3) 0.051(3) 0.012(2) 0.008(2) 0.007(2)
C19 0.039(3) 0.042(3) 0.050(3) 0.005(2) 0.009(2) 0.002(2)
C20 0.042(3) 0.036(3) 0.043(3) 0.005(2) 0.007(2) 0.007(2)
C21 0.040(3) 0.042(3) 0.059(3) 0.010(2) 0.006(2) 0.010(2)
C22 0.066(4) 0.048(3) 0.069(4) 0.008(3) 0.029(3) 0.006(3)
C23 0.044(3) 0.060(4) 0.080(4) 0.023(3) 0.008(3) 0.006(3)
C24 0.035(2) 0.037(2) 0.044(3) 0.003(2) 0.008(2) 0.0025(19)
C25 0.035(2) 0.045(3) 0.045(3) 0.009(2) 0.008(2) 0.003(2)
C26 0.042(3) 0.047(3) 0.044(3) 0.000(2) 0.011(2) -0.003(2)
C27 0.037(2) 0.038(3) 0.042(3) 0.002(2) 0.008(2) 0.000(2)
C28 0.036(2) 0.038(3) 0.041(2) 0.001(2) 0.0086(19) 0.0013(19)
C29 0.044(3) 0.037(3) 0.045(3) 0.001(2) 0.004(2) -0.002(2)
C30 0.050(3) 0.050(3) 0.053(3) -0.006(3) 0.004(2) -0.002(2)
C31 0.069(4) 0.054(3) 0.049(3) -0.003(3) 0.004(3) 0.000(3)
C32 0.063(4) 0.064(4) 0.051(3) -0.003(3) -0.004(3) -0.012(3)
C33 0.052(3) 0.079(4) 0.062(4) -0.003(3) 0.003(3) -0.009(3)
C34 0.045(3) 0.061(4) 0.055(3) -0.009(3) 0.000(3) -0.004(2)
C35 0.039(2) 0.036(3) 0.042(3) 0.0053(19) 0.006(2) 0.0025(19)
C36 0.052(3) 0.039(3) 0.048(3) 0.004(2) 0.010(2) 0.001(2)
C37 0.052(3) 0.045(3) 0.050(3) 0.008(2) 0.006(2) -0.004(2)
C38 0.048(3) 0.038(3) 0.055(3) 0.006(2) 0.007(2) -0.003(2)
C39 0.059(3) 0.036(3) 0.054(3) 0.000(2) 0.011(3) -0.001(2)
C40 0.051(3) 0.039(3) 0.045(3) 0.003(2) 0.010(2) -0.001(2)
C41 0.106(7) 0.047(5) 0.060(5) 0.001(4) -0.004(5) 0.008(5)
C43 0.035(2) 0.051(3) 0.045(3) 0.004(2) 0.009(2) 0.006(2)
O1 0.0343(16) 0.0380(17) 0.0473(19) 0.0070(15) 0.0068(14) 0.0001(14)

loop_
_atom_type_symbol
_atom_type_scat_dispersion_real
_atom_type_scat_dispersion_imag
_atom_type_scat_Cromer_Mann_a1
_atom_type_scat_Cromer_Mann_b1
_atom_type_scat_Cromer_Mann_a2
_atom_type_scat_Cromer_Mann_b2
_atom_type_scat_Cromer_Mann_a3
_atom_type_scat_Cromer_Mann_b3
_atom_type_scat_Cromer_Mann_a4
_atom_type_scat_Cromer_Mann_b4
_atom_type_scat_Cromer_Mann_c
_atom_type_scat_source
C 0.0033 0.0016 2.3100 20.8439 1.0200 10.2075 1.5886 0.5687 0.8650 51.6512 0.2156 'International Tables Vol C 4.2.6.8 and 6.1.1.4'
H 0.0000 0.0000 0.4930 10.5109 0.3229 26.1257 0.1402 3.1424 0.0408 57.7998 0.0030 'International Tables Vol C 4.2.6.8 and 6.1.1.4'
N 0.0061 0.0033 12.2126 0.0057 3.1322 9.8933 2.0125 28.9975 1.1663 0.5826 -11.5290 'International Tables Vol C 4.2.6.8 and 6.1.1.4'
O 0.0106 0.0060 3.0485 13.2771 2.2868 5.7011 1.5463 0.3239 0.8670 32.9089 0.2508 'International Tables Vol C 4.2.6.8 and 6.1.1.4'
P 0.1023 0.0942 6.4345 1.9067 4.1791 27.1570 1.7800 0.5260 1.4908 68.1645 1.1149 'International Tables Vol C 4.2.6.8 and 6.1.1.4'
S 0.1246 0.1234 6.9053 1.4679 5.2034 22.2151 1.4379 0.2536 1.5863 56.1720 0.8669 'International Tables Vol C 4.2.6.8 and 6.1.1.4'
Cl 0.1484 0.1585 11.4604 0.0104 7.1964 1.1662 6.2556 18.5194 1.6455 47.7784 -9.5574 'International Tables Vol C 4.2.6.8 and 6.1.1.4'
Ag -0.8971 1.1015 19.2808 0.6446 16.6885 7.4726 4.8045 24.6605 1.0463 99.8156 5.1790 'International Tables Vol C 4.2.6.8 and 6.1.1.4'

loop_
_geom_angle_atom_site_label_1
_geom_angle_site_symmetry_1
_geom_angle_atom_site_label_2
_geom_angle_site_symmetry_2
_geom_angle_atom_site_label_3
_geom_angle_site_symmetry_3
_geom_angle
_geom_angle_publ_flag
P1 . Ag1 . P2 . 111.32(5) yes
P1 . Ag1 . S1 . 100.72(5) yes
P2 . Ag1 . S1 . 123.44(5) yes
P1 . Ag1 . Cl1 . 116.47(5) yes
P2 . Ag1 . Cl1 . 105.18(5) yes
S1 . Ag1 . Cl1 . 99.97(5) yes
Ag1 . P1 . C3 . 110.13(19) yes
Ag1 . P1 . C9 . 116.10(18) yes
C3 . P1 . C9 . 104.8(3) yes
Ag1 . P1 . C15 . 118.25(17) yes
C3 . P1 . C15 . 105.0(3) yes
C9 . P1 . C15 . 101.1(2) yes
Ag1 . P2 . C28 . 112.52(16) yes
Ag1 . P2 . C29 . 116.68(17) yes
C28 . P2 . C29 . 103.1(2) yes
Ag1 . P2 . C35 . 117.48(16) yes
C28 . P2 . C35 . 101.8(2) yes
C29 . P2 . C35 . 103.3(2) yes
Ag1 . S1 . C1 . 99.2(2) yes
C1 . S2 . C2 . 88.9(3) yes
Cl3 . Cl2 . C41 . 43.6(2) yes
Cl3 . Cl2 . H412 . 73.6 no
C41 . Cl2 . H412 . 30.3 no
Cl2 . Cl3 . C41 . 44.5(2) yes
N2 . N1 . C1 . 119.4(5) yes
N2 . N1 . H11 . 120.2 no
C1 . N1 . H11 . 120.4 no
N1 . N2 . C2 . 110.4(5) yes
C2 . N3 . H31 . 121.6 no
C2 . N3 . H32 . 118.4 no
H31 . N3 . H32 . 120.0 no
S2 . C1 . S1 . 124.6(4) yes
S2 . C1 . N1 . 108.0(4) yes
S1 . C1 . N1 . 127.4(5) yes
S2 . C2 . N3 . 121.4(5) yes
S2 . C2 . N2 . 113.4(5) yes
N3 . C2 . N2 . 125.2(6) yes
P1 . C3 . C4 . 125.1(5) yes
P1 . C3 . C8 . 117.0(4) yes
C4 . C3 . C8 . 117.8(6) yes
C3 . C4 . C5 . 119.5(6) yes
C3 . C4 . H41 . 119.4 no
C5 . C4 . H41 . 121.0 no
C4 . C5 . C6 . 122.9(7) yes
C4 . C5 . H51 . 119.0 no
C6 . C5 . H51 . 118.0 no
C5 . C6 . C7 . 116.9(6) yes
C5 . C6 . H61 . 121.4 no
C7 . C6 . H61 . 121.7 no
C6 . C7 . C8 . 121.4(6) yes
C6 . C7 . H71 . 118.8 no
C8 . C7 . H71 . 119.8 no
C3 . C8 . C7 . 121.0(6) yes
C3 . C8 . H81 . 119.9 no
C7 . C8 . H81 . 119.1 no
P1 . C9 . C10 . 122.1(4) yes
P1 . C9 . C14 . 117.9(4) yes
C10 . C9 . C14 . 120.0(5) yes
C9 . C10 . C11 . 117.3(6) yes
C9 . C10 . H101 . 121.4 no
C11 . C10 . H101 . 121.3 no
C10 . C11 . C12 . 121.9(5) yes
C10 . C11 . H111 . 119.0 no
C12 . C11 . H111 . 119.1 no
C11 . C12 . C13 . 119.9(5) yes
C11 . C12 . H121 . 119.5 no
C13 . C12 . H121 . 120.6 no
C12 . C13 . C14 . 121.6(6) yes
C12 . C13 . H131 . 119.6 no
C14 . C13 . H131 . 118.8 no
C9 . C14 . C13 . 119.3(5) yes
C9 . C14 . H141 . 120.7 no
C13 . C14 . H141 . 120.0 no
P1 . C15 . C16 . 123.6(4) yes
P1 . C15 . C20 . 120.4(4) yes
C16 . C15 . C20 . 115.9(5) yes
C15 . C16 . C17 . 120.5(5) yes
C15 . C16 . H161 . 119.7 no
C17 . C16 . H161 . 119.8 no
C16 . C17 . C18 . 122.4(5) yes
C16 . C17 . H171 . 118.7 no
C18 . C17 . H171 . 118.9 no
C17 . C18 . C19 . 119.6(5) yes
C17 . C18 . H181 . 120.6 no
C19 . C18 . H181 . 119.8 no
C18 . C19 . C20 . 117.4(5) yes
C18 . C19 . C21 . 123.5(4) yes
C20 . C19 . C21 . 119.1(4) yes
C15 . C20 . C19 . 124.1(5) yes
C15 . C20 . O1 . 115.1(4) yes
C19 . C20 . O1 . 120.8(4) yes
C19 . C21 . C22 . 107.0(5) yes
C19 . C21 . C23 . 112.5(5) yes
C22 . C21 . C23 . 108.3(5) yes
C19 . C21 . C25 . 110.1(4) yes
C22 . C21 . C25 . 107.9(5) yes
C23 . C21 . C25 . 110.8(5) yes
C21 . C22 . H221 . 109.0 no
C21 . C22 . H222 . 109.9 no
H221 . C22 . H222 . 109.5 no
C21 . C22 . H223 . 109.5 no
H221 . C22 . H223 . 109.5 no
H222 . C22 . H223 . 109.5 no
C21 . C23 . H231 . 109.1 no
C21 . C23 . H232 . 110.0 no
H231 . C23 . H232 . 109.5 no
C21 . C23 . H233 . 109.3 no
H231 . C23 . H233 . 109.5 no
H232 . C23 . H233 . 109.5 no
C25 . C24 . C28 . 123.1(4) yes
C25 . C24 . O1 . 119.6(4) yes
C28 . C24 . O1 . 117.2(4) yes
C21 . C25 . C24 . 119.4(4) yes
C21 . C25 . C43 . 124.9(4) yes
C24 . C25 . C43 . 115.7(4) yes
C27 . C26 . C43 . 121.2(5) yes
C27 . C26 . H261 . 119.1 no
C43 . C26 . H261 . 119.7 no
C26 . C27 . C28 . 120.4(5) yes
C26 . C27 . H271 . 120.2 no
C28 . C27 . H271 . 119.4 no
P2 . C28 . C24 . 117.7(4) yes
P2 . C28 . C27 . 124.2(4) yes
C24 . C28 . C27 . 118.0(4) yes
P2 . C29 . C30 . 123.1(4) yes
P2 . C29 . C34 . 118.0(4) yes
C30 . C29 . C34 . 118.8(5) yes
C29 . C30 . C31 . 121.4(5) yes
C29 . C30 . H301 . 119.2 no
C31 . C30 . H301 . 119.3 no
C30 . C31 . C32 . 119.4(6) yes
C30 . C31 . H311 . 120.7 no
C32 . C31 . H311 . 119.8 no
C31 . C32 . C33 . 119.1(6) yes
C31 . C32 . H321 . 121.0 no
C33 . C32 . H321 . 119.9 no
C32 . C33 . C34 . 121.3(6) yes
C32 . C33 . H331 . 119.2 no
C34 . C33 . H331 . 119.5 no
C33 . C34 . C29 . 119.9(6) yes
C33 . C34 . H341 . 119.9 no
C29 . C34 . H341 . 120.2 no
P2 . C35 . C36 . 123.4(4) yes
P2 . C35 . C40 . 118.3(4) yes
C36 . C35 . C40 . 118.1(4) yes
C35 . C36 . C37 . 120.4(5) yes
C35 . C36 . H361 . 119.4 no
C37 . C36 . H361 . 120.3 no
C36 . C37 . C38 . 120.3(5) yes
C36 . C37 . H371 . 119.7 no
C38 . C37 . H371 . 120.0 no
C37 . C38 . C39 . 122.8(5) yes
C37 . C38 . H381 . 118.9 no
C39 . C38 . H381 . 118.3 no
C38 . C39 . C40 . 116.3(5) yes
C38 . C39 . H391 . 122.1 no
C40 . C39 . H391 . 121.6 no
C39 . C40 . C35 . 122.1(5) yes
C39 . C40 . H401 . 119.0 no
C35 . C40 . H401 . 118.8 no
Cl2 . C41 . Cl3 . 91.8(4) yes
Cl2 . C41 . Cl4 . 105.0(4) yes
Cl3 . C41 . Cl4 . 110.4(4) yes
Cl2 . C41 . H411 . 170.9 no
Cl3 . C41 . H411 . 90.6 no
Cl4 . C41 . H411 . 82.3 no
Cl2 . C41 . H412 . 70.3 no
Cl3 . C41 . H412 . 159.5 no
Cl4 . C41 . H412 . 84.5 no
H411 . C41 . H412 . 105.6 no
Cl6 . C42 . Cl5 . 108.5(4) yes
Cl6 . C42 . H421 . 110.9 no
Cl5 . C42 . H421 . 111.2 no
Cl6 . C42 . H422 . 108.3 no
Cl5 . C42 . H422 . 108.4 no
H421 . C42 . H422 . 109.5 no
C25 . C43 . C26 . 121.4(5) yes
C25 . C43 . H431 . 119.2 no
C26 . C43 . H431 . 119.3 no
C20 . O1 . C24 . 117.6(4) yes
C41 . H412 . Cl2 . 79.4 no

loop_
_geom_bond_atom_site_label_1
_geom_bond_site_symmetry_1
_geom_bond_atom_site_label_2
_geom_bond_site_symmetry_2
_geom_bond_distance
_geom_bond_publ_flag
Ag1 . P1 . 2.5173(14) yes
Ag1 . P2 . 2.4635(13) yes
Ag1 . S1 . 2.6476(14) yes
Ag1 . Cl1 . 2.6124(15) yes
P1 . C3 . 1.792(6) yes
P1 . C9 . 1.828(5) yes
P1 . C15 . 1.816(5) yes
P2 . C28 . 1.821(5) yes
P2 . C29 . 1.814(5) yes
P2 . C35 . 1.824(5) yes
S1 . C1 . 1.679(6) yes
S2 . C1 . 1.740(6) yes
S2 . C2 . 1.768(7) yes
Cl2 . Cl3 . 2.451(7) yes
Cl2 . C41 . 1.720(5) yes
Cl2 . H412 . 1.647 no
Cl3 . C41 . 1.693(5) yes
Cl4 . C41 . 1.685(5) yes
Cl5 . C42 . 1.686(5) yes
Cl6 . C42 . 1.695(5) yes
N1 . N2 . 1.374(7) yes
N1 . C1 . 1.300(8) yes
N1 . H11 . 0.860 no
N2 . C2 . 1.271(8) yes
N3 . C2 . 1.325(8) yes
N3 . H31 . 0.860 no
N3 . H32 . 0.860 no
C3 . C4 . 1.388(8) yes
C3 . C8 . 1.410(8) yes
C4 . C5 . 1.397(9) yes
C4 . H41 . 0.940 no
C5 . C6 . 1.376(10) yes
C5 . H51 . 0.931 no
C6 . C7 . 1.394(10) yes
C6 . H61 . 0.934 no
C7 . C8 . 1.372(9) yes
C7 . H71 . 0.929 no
C8 . H81 . 0.930 no
C9 . C10 . 1.418(7) yes
C9 . C14 . 1.379(8) yes
C10 . C11 . 1.400(8) yes
C10 . H101 . 0.935 no
C11 . C12 . 1.332(8) yes
C11 . H111 . 0.930 no
C12 . C13 . 1.373(8) yes
C12 . H121 . 0.931 no
C13 . C14 . 1.361(8) yes
C13 . H131 . 0.940 no
C14 . H141 . 0.931 no
C15 . C16 . 1.408(7) yes
C15 . C20 . 1.414(7) yes
C16 . C17 . 1.358(7) yes
C16 . H161 . 0.931 no
C17 . C18 . 1.376(7) yes
C17 . H171 . 0.924 no
C18 . C19 . 1.404(7) yes
C18 . H181 . 0.935 no
C19 . C20 . 1.369(7) yes
C19 . C21 . 1.509(7) yes
C20 . O1 . 1.390(6) yes
C21 . C22 . 1.549(8) yes
C21 . C23 . 1.556(8) yes
C21 . C25 . 1.490(7) yes
C22 . H221 . 0.950 no
C22 . H222 . 0.950 no
C22 . H223 . 0.950 no
C23 . H231 . 0.950 no
C23 . H232 . 0.950 no
C23 . H233 . 0.950 no
C24 . C25 . 1.410(7) yes
C24 . C28 . 1.391(7) yes
C24 . O1 . 1.359(6) yes
C25 . C43 . 1.407(7) yes
C26 . C27 . 1.399(7) yes
C26 . C43 . 1.344(7) yes
C26 . H261 . 0.930 no
C27 . C28 . 1.360(7) yes
C27 . H271 . 0.929 no
C29 . C30 . 1.390(7) yes
C29 . C34 . 1.375(8) yes
C30 . C31 . 1.396(8) yes
C30 . H301 . 0.935 no
C31 . C32 . 1.376(9) yes
C31 . H311 . 0.926 no
C32 . C33 . 1.388(9) yes
C32 . H321 . 0.938 no
C33 . C34 . 1.389(9) yes
C33 . H331 . 0.931 no
C34 . H341 . 0.927 no
C35 . C36 . 1.421(7) yes
C35 . C40 . 1.372(7) yes
C36 . C37 . 1.358(7) yes
C36 . H361 . 0.926 no
C37 . C38 . 1.360(8) yes
C37 . H371 . 0.934 no
C38 . C39 . 1.386(8) yes
C38 . H381 . 0.931 no
C39 . C40 . 1.418(7) yes
C39 . H391 . 0.928 no
C40 . H401 . 0.924 no
C41 . H411 . 1.027 no
C41 . H412 . 0.883 no
C42 . H421 . 0.950 no
C42 . H422 . 0.950 no
C43 . H431 . 0.927 no

loop_
_geom_hbond_atom_site_label_D
_geom_hbond_site_symmetry_D
_geom_hbond_atom_site_label_H
_geom_hbond_site_symmetry_H
_geom_hbond_atom_site_label_A
_geom_hbond_site_symmetry_A
_geom_hbond_angle_DHA
_geom_hbond_distance_DH
_geom_hbond_distance_HA
_geom_hbond_distance_DA
_geom_hbond_publ_flag
C41 . H412 . N2 . 145 0.88 2.46 3.225(8) yes
